data_1535779
loop_
_publ_author_name
'Turicnik, A.'
'Benkic, P.'
'Zemva, B.'

_publ_section_title
;
 Syntheses and crystal structures of (Mg (H F)2) (Sb F6)2 and (Ca (H F)2)
 (Sb F6)2: new examples of H F acting as a ligand to metal centres
;
_journal_name_full 'Journal of Fluorine Chemistry'
_journal_page_first 245
_journal_page_last 251
_journal_volume 121
_journal_year 2003
_chemical_formula_sum 'Ca F14 H2 Sb2'
_chemical_name_systematic '(Ca (H F)2) (Sb F6)2'
_space_group_IT_number 14
_symmetry_space_group_name_Hall '-P 2yn'
_symmetry_space_group_name_H-M 'P 1 21/n 1'
_cell_angle_alpha 90
_cell_angle_beta 106.697
_cell_angle_gamma 90
_cell_formula_units_Z 4
_cell_length_a 9.352
_cell_length_b 10.887
_cell_length_c 11.048
_cell_volume 1077.428
_citation_journal_id_ASTM JFLCAR
_cod_data_source_file Turicnik_JFLCAR_2003_902.cif
_cod_data_source_block H2Ca1F14Sb2
_cod_original_sg_symbol_Hall '-P 2ybc (x-z,y,z)'
_cod_original_formula_sum 'H2 Ca1 F14 Sb2'
_cod_database_code 1535779

loop_
_symmetry_equiv_pos_as_xyz
x,y,z
-x+1/2,y+1/2,-z+1/2
-x,-y,-z
x-1/2,-y-1/2,z-1/2

loop_
_atom_site_label
_atom_site_type_symbol
_atom_site_fract_x
_atom_site_fract_y
_atom_site_fract_z
_atom_site_occupancy
_atom_site_U_iso_or_equiv
F14 F-1 -0.0178 0.4499 0.6137 1 0.0
F8 F-1 0.6126 0.479 0.3894 1 0.0
F2 F-1 -0.0752 0.2781 0.2296 1 0.0
Sb3 Sb+5 -0.00316 0.28397 0.59038 1 0.0
F3 F-1 0.1172 0.4105 0.1417 1 0.0
Sb2 Sb+5 0.5 0.5 0.5 1 0.0
F11 F-1 0.1663 0.2771 0.7279 1 0.0
F1 F-1 0.1006 0.062 0.3424 1 0.0
H2 H+1 -0.15 0.256 0.24 1 0.0
F5 F-1 0.1381 0.4647 -0.085 1 0.0
F4 F-1 0.1088 0.6436 0.0664 1 0.0
F13 F-1 -0.1688 0.2828 0.4522 1 0.0
F10 F-1 -0.1233 0.2553 0.6997 1 0.0
F9 F-1 0.1216 0.2974 0.4829 1 0.0
F12 F-1 0.0118 0.1133 0.5776 1 0.0
Sb1 Sb+5 0 0.5 0 1 0.0
F6 F-1 0.3475 0.4013 0.3949 1 0.0
H1 H+1 0.059 0.012 0.376 1 0.0
F7 F-1 0.4088 0.6396 0.4065 1 0.0
Ca1 Ca+2 0.18069 0.24999 0.29212 1 0.0
